data_7156816
loop_
_publ_author_name
'Kirschner, Sven'
'Bao, Song-Song'
'Fengel, Melina K.'
'Bolte, Michael'
'Lerner, Hans-Wolfram'
'Wagner, Matthias'

_publ_section_title
;
 Aryl-aryl coupling in a polycyclic aromatic hydrocarbon with embedded
 tetracoordinate boron centre.
;
_journal_issue 20
_journal_name_full 'Organic &amp; biomolecular chemistry'
_journal_page_first 5060
_journal_page_last 5065
_journal_paper_doi 10.1039/c9ob00618d
_journal_volume 17
_journal_year 2019
_chemical_formula_moiety 'C33 H23 B O, C H Cl3'
_chemical_formula_sum 'C34 H24 B Cl3 O'
_chemical_formula_weight 565.69
_space_group_IT_number 2
_space_group_name_Hall '-P 1'
_space_group_name_H-M_alt 'P -1'
_symmetry_cell_setting triclinic
_symmetry_space_group_name_Hall '-P 1'
_symmetry_space_group_name_H-M 'P -1'
_atom_sites_solution_hydrogens geom
_atom_sites_solution_primary direct
_atom_sites_solution_secondary difmap
_audit_creation_method SHELXL-97
_audit_update_record
;
2019-03-15 deposited with the CCDC.    2019-04-29 downloaded from the CCDC.
;
_cell_angle_alpha 114.953(9)
_cell_angle_beta 98.468(11)
_cell_angle_gamma 98.014(10)
_cell_formula_units_Z 2
_cell_length_a 11.0838(15)
_cell_length_b 11.5129(14)
_cell_length_c 12.6492(17)
_cell_measurement_reflns_used 3011
_cell_measurement_temperature 173(2)
_cell_measurement_theta_max 25.6
_cell_measurement_theta_min 3.3
_cell_volume 1410.5(4)
_computing_cell_refinement 'X-Area (Stoe & Cie, 2001)'
_computing_data_collection 'X-Area (Stoe & Cie, 2001)'
_computing_data_reduction 'X-Area (Stoe & Cie, 2001)'
_computing_molecular_graphics 'XP in SHELXTL-Plus (Sheldrick, 1991)'
_computing_publication_material SHELXL97
_computing_structure_refinement 'SHELXL97 (Sheldrick, 2008) '
_computing_structure_solution 'SHELXS97 (Sheldrick, 2008) '
_diffrn_ambient_temperature 173(2)
_diffrn_measured_fraction_theta_full 0.985
_diffrn_measured_fraction_theta_max 0.985
_diffrn_measurement_device_type 'STOE IPDS II two-circle-diffractometer'
_diffrn_measurement_method \w
_diffrn_radiation_monochromator graphite
_diffrn_radiation_source 'fine-focus sealed tube'
_diffrn_radiation_type MoK\a
_diffrn_radiation_wavelength 0.71073
_diffrn_reflns_av_R_equivalents 0.1005
_diffrn_reflns_av_sigmaI/netI 0.1791
_diffrn_reflns_limit_h_max 13
_diffrn_reflns_limit_h_min -13
_diffrn_reflns_limit_k_max 13
_diffrn_reflns_limit_k_min -13
_diffrn_reflns_limit_l_max 14
_diffrn_reflns_limit_l_min -15
_diffrn_reflns_number 10209
_diffrn_reflns_theta_full 25.00
_diffrn_reflns_theta_max 25.02
_diffrn_reflns_theta_min 3.28
_diffrn_standards_number 0
_exptl_absorpt_coefficient_mu 0.352
_exptl_absorpt_correction_T_max 0.9792
_exptl_absorpt_correction_T_min 0.9267
_exptl_absorpt_correction_type multi-scan
_exptl_absorpt_process_details 'MULABS (Spek, 2003; Blessing, 1995)'
_exptl_crystal_colour 'brown yellow'
_exptl_crystal_density_diffrn 1.332
_exptl_crystal_density_method 'not measured'
_exptl_crystal_description plate
_exptl_crystal_F_000 584
_exptl_crystal_size_max 0.22
_exptl_crystal_size_mid 0.14
_exptl_crystal_size_min 0.06
_refine_diff_density_max 0.969
_refine_diff_density_min -0.722
_refine_diff_density_rms 0.082
_refine_ls_extinction_method none
_refine_ls_goodness_of_fit_ref 1.080
_refine_ls_hydrogen_treatment constr
_refine_ls_matrix_type full
_refine_ls_number_parameters 355
_refine_ls_number_reflns 4917
_refine_ls_number_restraints 0
_refine_ls_restrained_S_all 1.080
_refine_ls_R_factor_all 0.2127
_refine_ls_R_factor_gt 0.0966
_refine_ls_shift/su_max 0.001
_refine_ls_shift/su_mean 0.000
_refine_ls_structure_factor_coef Fsqd
_refine_ls_weighting_details 'calc w=1/[\s^2^(Fo^2^)+(0.0600P)^2^] where P=(Fo^2^+2Fc^2^)/3'
_refine_ls_weighting_scheme calc
_refine_ls_wR_factor_gt 0.1969
_refine_ls_wR_factor_ref 0.2301
_reflns_number_gt 1856
_reflns_number_total 4917
_reflns_threshold_expression I>2\s(I)
_cod_data_source_file c9ob00618d2.cif
_cod_data_source_block wa940
_cod_depositor_comments
;
The following automatic conversions were performed:

'_symmetry_cell_setting' value 'Triclinic' changed to 'triclinic'
according to
/home/data/users/saulius/crontab/automatic-downloads/rss-feeds/RSC/lib/dictionaries/cif_core.dic
dictionary named 'cif_core.dic' version 2.4.2 from 2011-04-26.

Automatic conversion script
Id: cif_fix_values 4973 2017-02-22 13:04:09Z antanas 

 Adding full bibliography for 7156813--7156816.cif.
;
_cod_original_cell_volume 1410.5(3)
_cod_database_code 7156816

loop_
_symmetry_equiv_pos_as_xyz
'x, y, z'
'-x, -y, -z'

loop_
_atom_site_label
_atom_site_type_symbol
_atom_site_fract_x
_atom_site_fract_y
_atom_site_fract_z
_atom_site_U_iso_or_equiv
_atom_site_adp_type
_atom_site_occupancy
_atom_site_symmetry_multiplicity
_atom_site_calc_flag
_atom_site_refinement_flags
O1 O 0.3311(4) 0.6869(4) 0.7731(4) 0.0349(11) Uani 1 1 d .
B1 B 0.2817(7) 0.5563(7) 0.6970(7) 0.0345(18) Uani 1 1 d .
C1 C 0.2967(6) 0.5042(6) 0.5659(6) 0.0332(16) Uani 1 1 d .
C2 C 0.3644(6) 0.5937(6) 0.5339(6) 0.0318(15) Uani 1 1 d .
C3 C 0.3816(6) 0.5500(6) 0.4139(5) 0.0334(15) Uani 1 1 d .
H3 H 0.4254 0.6085 0.3901 0.040 Uiso 1 1 calc R
C4 C 0.3329(6) 0.4221(7) 0.3362(6) 0.0358(16) Uani 1 1 d .
C5 C 0.2653(6) 0.3337(6) 0.3694(6) 0.0370(17) Uani 1 1 d .
C6 C 0.2444(6) 0.3691(6) 0.4788(6) 0.0370(17) Uani 1 1 d .
H6 H 0.1974 0.3085 0.4984 0.044 Uiso 1 1 calc R
C11 C 0.2458(6) 0.2244(7) 0.2400(6) 0.0388(17) Uani 1 1 d .
C12 C 0.3117(6) 0.3137(6) 0.2082(6) 0.0389(17) Uani 1 1 d .
C13 C 0.3322(6) 0.2794(7) 0.0961(6) 0.0398(17) Uani 1 1 d .
H13 H 0.3752 0.3406 0.0747 0.048 Uiso 1 1 calc R
C14 C 0.2835(7) 0.1441(7) 0.0139(6) 0.0476(19) Uani 1 1 d .
H14 H 0.2993 0.1126 -0.0641 0.057 Uiso 1 1 calc R
C15 C 0.2160(8) 0.0592(8) 0.0421(7) 0.057(2) Uani 1 1 d .
H15 H 0.1790 -0.0275 -0.0189 0.068 Uiso 1 1 calc R
C16 C 0.1979(7) 0.0947(7) 0.1607(6) 0.049(2) Uani 1 1 d .
H16 H 0.1562 0.0333 0.1826 0.059 Uiso 1 1 calc R
C21 C 0.3962(6) 0.7712(6) 0.7389(6) 0.0353(16) Uani 1 1 d .
C22 C 0.4156(6) 0.7309(6) 0.6233(5) 0.0321(16) Uani 1 1 d .
C23 C 0.4846(6) 0.8270(6) 0.5983(6) 0.0334(16) Uani 1 1 d .
H23 H 0.5032 0.8039 0.5220 0.040 Uiso 1 1 calc R
C24 C 0.5232(6) 0.9527(6) 0.6872(6) 0.0357(16) Uani 1 1 d .
C25 C 0.5012(6) 0.9899(6) 0.8053(5) 0.0337(16) Uani 1 1 d .
C26 C 0.4392(6) 0.9024(6) 0.8339(6) 0.0391(17) Uani 1 1 d .
H26 H 0.4249 0.9260 0.9118 0.047 Uiso 1 1 calc R
C31 C 0.5708(6) 1.1279(6) 0.8422(6) 0.0329(15) Uani 1 1 d .
C32 C 0.5930(6) 1.0921(6) 0.7271(6) 0.0362(16) Uani 1 1 d .
C33 C 0.6542(6) 1.1813(7) 0.6976(7) 0.0461(19) Uani 1 1 d .
H33 H 0.6677 1.1576 0.6194 0.055 Uiso 1 1 calc R
C34 C 0.6965(6) 1.3120(7) 0.7911(6) 0.0431(18) Uani 1 1 d .
H34 H 0.7393 1.3783 0.7753 0.052 Uiso 1 1 calc R
C35 C 0.6768(6) 1.3443(7) 0.9037(6) 0.0409(17) Uani 1 1 d .
H35 H 0.7080 1.4326 0.9638 0.049 Uiso 1 1 calc R
C36 C 0.6135(6) 1.2545(7) 0.9340(6) 0.0419(18) Uani 1 1 d .
H36 H 0.6003 1.2782 1.0123 0.050 Uiso 1 1 calc R
C41 C 0.2081(6) 0.4772(6) 0.7515(5) 0.0298(15) Uani 1 1 d .
C42 C 0.2542(6) 0.3778(6) 0.7707(6) 0.0365(16) Uani 1 1 d .
C43 C 0.1873(6) 0.3083(6) 0.8197(6) 0.0390(16) Uani 1 1 d .
H43 H 0.2188 0.2409 0.8314 0.047 Uiso 1 1 calc R
C44 C 0.0765(6) 0.3356(6) 0.8514(5) 0.0327(15) Uani 1 1 d .
C45 C 0.0329(6) 0.4379(6) 0.8360(6) 0.0341(16) Uani 1 1 d .
H45 H -0.0401 0.4613 0.8621 0.041 Uiso 1 1 calc R
C46 C 0.0939(6) 0.5048(6) 0.7838(6) 0.0351(16) Uani 1 1 d .
C47 C 0.3782(7) 0.3490(8) 0.7442(8) 0.058(2) Uani 1 1 d .
H47A H 0.3700 0.3059 0.6573 0.088 Uiso 1 1 calc R
H47B H 0.4031 0.2909 0.7778 0.088 Uiso 1 1 calc R
H47C H 0.4419 0.4314 0.7803 0.088 Uiso 1 1 calc R
C48 C 0.0030(7) 0.2578(7) 0.9026(7) 0.055(2) Uani 1 1 d .
H48A H -0.0468 0.3120 0.9526 0.083 Uiso 1 1 calc R
H48B H 0.0614 0.2330 0.9512 0.083 Uiso 1 1 calc R
H48C H -0.0527 0.1783 0.8368 0.083 Uiso 1 1 calc R
C49 C 0.0408(7) 0.6109(8) 0.7658(8) 0.056(2) Uani 1 1 d .
H49A H -0.0462 0.6022 0.7738 0.083 Uiso 1 1 calc R
H49B H 0.0437 0.6017 0.6857 0.083 Uiso 1 1 calc R
H49C H 0.0904 0.6974 0.8263 0.083 Uiso 1 1 calc R
C1L C 0.1580(14) 0.8826(10) 0.5911(11) 0.118(5) Uani 1 1 d .
H1L H 0.2372 0.8679 0.6276 0.141 Uiso 1 1 calc R
Cl1 Cl 0.1987(5) 1.0164(3) 0.5614(5) 0.206(3) Uani 1 1 d .
Cl2 Cl 0.0639(4) 0.9119(3) 0.6925(3) 0.1401(16) Uani 1 1 d .
Cl3 Cl 0.0922(3) 0.7467(3) 0.4627(3) 0.1383(17) Uani 1 1 d .

loop_
_atom_site_aniso_label
_atom_site_aniso_U_11
_atom_site_aniso_U_22
_atom_site_aniso_U_33
_atom_site_aniso_U_23
_atom_site_aniso_U_13
_atom_site_aniso_U_12
O1 0.043(3) 0.041(3) 0.024(2) 0.017(2) 0.010(2) 0.007(2)
B1 0.033(4) 0.042(5) 0.037(4) 0.024(4) 0.014(4) 0.014(3)
C1 0.027(3) 0.041(4) 0.031(4) 0.016(3) 0.009(3) 0.007(3)
C2 0.034(4) 0.039(4) 0.031(4) 0.020(3) 0.013(3) 0.015(3)
C3 0.038(4) 0.040(4) 0.032(4) 0.023(3) 0.011(3) 0.014(3)
C4 0.038(4) 0.053(4) 0.029(4) 0.025(3) 0.013(3) 0.022(3)
C5 0.033(4) 0.039(4) 0.035(4) 0.012(3) 0.006(3) 0.012(3)
C6 0.044(4) 0.035(4) 0.028(4) 0.011(3) 0.008(3) 0.009(3)
C11 0.042(4) 0.048(4) 0.027(4) 0.016(3) 0.005(3) 0.020(3)
C12 0.040(4) 0.043(4) 0.032(4) 0.013(3) 0.012(3) 0.014(3)
C13 0.050(4) 0.051(4) 0.026(4) 0.022(3) 0.007(3) 0.022(3)
C14 0.069(5) 0.053(5) 0.036(4) 0.026(4) 0.014(4) 0.037(4)
C15 0.072(6) 0.046(5) 0.042(5) 0.013(4) 0.000(4) 0.016(4)
C16 0.069(5) 0.049(5) 0.031(4) 0.016(4) 0.016(4) 0.020(4)
C21 0.042(4) 0.045(4) 0.034(4) 0.028(3) 0.017(3) 0.014(3)
C22 0.037(4) 0.038(4) 0.025(3) 0.017(3) 0.010(3) 0.010(3)
C23 0.030(4) 0.045(4) 0.030(4) 0.019(3) 0.010(3) 0.012(3)
C24 0.033(4) 0.045(4) 0.043(4) 0.030(3) 0.015(3) 0.008(3)
C25 0.039(4) 0.042(4) 0.025(3) 0.022(3) 0.002(3) 0.006(3)
C26 0.049(4) 0.046(4) 0.026(4) 0.018(3) 0.012(3) 0.010(3)
C31 0.032(4) 0.041(4) 0.033(4) 0.024(3) 0.004(3) 0.011(3)
C32 0.026(4) 0.046(4) 0.035(4) 0.020(3) 0.002(3) 0.005(3)
C33 0.044(4) 0.053(4) 0.047(4) 0.026(4) 0.022(4) 0.003(3)
C34 0.024(4) 0.058(5) 0.051(5) 0.036(4) -0.005(3) 0.002(3)
C35 0.042(4) 0.049(4) 0.032(4) 0.024(3) -0.004(3) 0.003(3)
C36 0.042(4) 0.049(4) 0.033(4) 0.021(3) 0.002(3) 0.004(3)
C41 0.040(4) 0.035(3) 0.019(3) 0.013(3) 0.012(3) 0.013(3)
C42 0.035(4) 0.042(4) 0.036(4) 0.019(3) 0.015(3) 0.012(3)
C43 0.047(4) 0.040(4) 0.037(4) 0.021(3) 0.016(3) 0.010(3)
C44 0.030(3) 0.039(4) 0.034(4) 0.020(3) 0.013(3) 0.006(3)
C45 0.026(3) 0.033(3) 0.037(4) 0.012(3) 0.005(3) 0.004(3)
C46 0.026(3) 0.042(4) 0.040(4) 0.022(3) 0.006(3) 0.005(3)
C47 0.041(4) 0.085(6) 0.091(6) 0.068(5) 0.028(4) 0.035(4)
C48 0.060(5) 0.048(4) 0.076(6) 0.037(4) 0.037(4) 0.013(4)
C49 0.043(4) 0.067(5) 0.082(6) 0.048(5) 0.035(4) 0.022(4)
C1L 0.181(13) 0.089(8) 0.099(9) 0.041(7) 0.071(9) 0.041(8)
Cl1 0.262(6) 0.083(2) 0.318(7) 0.080(3) 0.216(5) 0.058(3)
Cl2 0.170(3) 0.102(2) 0.104(2) -0.0014(18) 0.081(3) 0.001(2)
Cl3 0.128(3) 0.090(2) 0.120(3) -0.0213(18) 0.068(2) -0.0233(17)

loop_
_atom_type_symbol
_atom_type_description
_atom_type_scat_dispersion_real
_atom_type_scat_dispersion_imag
_atom_type_scat_source
C C 0.0033 0.0016 'International Tables Vol C Tables 4.2.6.8 and 6.1.1.4'
H H 0.0000 0.0000 'International Tables Vol C Tables 4.2.6.8 and 6.1.1.4'
B B 0.0013 0.0007 'International Tables Vol C Tables 4.2.6.8 and 6.1.1.4'
Cl Cl 0.1484 0.1585 'International Tables Vol C Tables 4.2.6.8 and 6.1.1.4'
O O 0.0106 0.0060 'International Tables Vol C Tables 4.2.6.8 and 6.1.1.4'

loop_
_geom_angle_atom_site_label_1
_geom_angle_atom_site_label_2
_geom_angle_atom_site_label_3
_geom_angle
B1 O1 C21 122.8(5)
O1 B1 C1 117.8(6)
O1 B1 C41 115.3(6)
C1 B1 C41 126.8(6)
C2 C1 C6 120.6(6)
C2 C1 B1 117.8(6)
C6 C1 B1 121.5(6)
C1 C2 C3 120.0(6)
C1 C2 C22 119.9(5)
C3 C2 C22 120.1(6)
C4 C3 C2 117.1(6)
C4 C3 H3 121.4
C2 C3 H3 121.4
C3 C4 C5 122.3(6)
C3 C4 C12 146.7(6)
C5 C4 C12 90.9(5)
C6 C5 C4 123.2(6)
C6 C5 C11 148.2(7)
C4 C5 C11 88.6(5)
C5 C6 C1 116.7(6)
C5 C6 H6 121.7
C1 C6 H6 121.7
C16 C11 C12 122.5(6)
C16 C11 C5 146.8(7)
C12 C11 C5 90.7(5)
C13 C12 C11 123.2(6)
C13 C12 C4 147.0(7)
C11 C12 C4 89.8(5)
C12 C13 C14 114.4(7)
C12 C13 H13 122.8
C14 C13 H13 122.8
C15 C14 C13 122.8(7)
C15 C14 H14 118.6
C13 C14 H14 118.6
C14 C15 C16 122.4(7)
C14 C15 H15 118.8
C16 C15 H15 118.8
C11 C16 C15 114.5(7)
C11 C16 H16 122.7
C15 C16 H16 122.7
O1 C21 C22 122.6(6)
O1 C21 C26 112.7(5)
C22 C21 C26 124.7(6)
C21 C22 C23 117.6(6)
C21 C22 C2 119.0(6)
C23 C22 C2 123.3(5)
C24 C23 C22 118.0(6)
C24 C23 H23 121.0
C22 C23 H23 121.0
C23 C24 C25 122.4(6)
C23 C24 C32 147.7(6)
C25 C24 C32 89.8(5)
C26 C25 C24 121.7(6)
C26 C25 C31 149.3(6)
C24 C25 C31 89.0(5)
C25 C26 C21 115.4(6)
C25 C26 H26 122.3
C21 C26 H26 122.3
C36 C31 C32 122.3(6)
C36 C31 C25 146.3(6)
C32 C31 C25 91.4(5)
C33 C32 C31 122.0(6)
C33 C32 C24 148.0(6)
C31 C32 C24 89.9(5)
C32 C33 C34 115.8(6)
C32 C33 H33 122.1
C34 C33 H33 122.1
C35 C34 C33 121.3(7)
C35 C34 H34 119.3
C33 C34 H34 119.3
C34 C35 C36 123.2(7)
C34 C35 H35 118.4
C36 C35 H35 118.4
C31 C36 C35 115.3(6)
C31 C36 H36 122.4
C35 C36 H36 122.4
C42 C41 C46 118.5(5)
C42 C41 B1 120.7(6)
C46 C41 B1 120.8(6)
C43 C42 C41 120.0(6)
C43 C42 C47 119.1(7)
C41 C42 C47 120.8(6)
C44 C43 C42 121.4(7)
C44 C43 H43 119.3
C42 C43 H43 119.3
C43 C44 C45 118.4(6)
C43 C44 C48 121.1(6)
C45 C44 C48 120.4(6)
C46 C45 C44 121.5(6)
C46 C45 H45 119.2
C44 C45 H45 119.2
C45 C46 C41 120.0(6)
C45 C46 C49 119.3(6)
C41 C46 C49 120.6(5)
C42 C47 H47A 109.5
C42 C47 H47B 109.5
H47A C47 H47B 109.5
C42 C47 H47C 109.5
H47A C47 H47C 109.5
H47B C47 H47C 109.5
C44 C48 H48A 109.5
C44 C48 H48B 109.5
H48A C48 H48B 109.5
C44 C48 H48C 109.5
H48A C48 H48C 109.5
H48B C48 H48C 109.5
C46 C49 H49A 109.5
C46 C49 H49B 109.5
H49A C49 H49B 109.5
C46 C49 H49C 109.5
H49A C49 H49C 109.5
H49B C49 H49C 109.5
Cl3 C1L Cl2 111.9(8)
Cl3 C1L Cl1 109.9(7)
Cl2 C1L Cl1 112.4(6)
Cl3 C1L H1L 107.4
Cl2 C1L H1L 107.4
Cl1 C1L H1L 107.4

loop_
_geom_bond_atom_site_label_1
_geom_bond_atom_site_label_2
_geom_bond_distance
O1 B1 1.371(9)
O1 C21 1.379(8)
B1 C1 1.551(10)
B1 C41 1.569(10)
C1 C2 1.419(9)
C1 C6 1.443(9)
C2 C3 1.436(8)
C2 C22 1.467(8)
C3 C4 1.351(9)
C3 H3 0.9500
C4 C5 1.419(10)
C4 C12 1.529(8)
C5 C6 1.334(9)
C5 C11 1.546(9)
C6 H6 0.9500
C11 C16 1.370(9)
C11 C12 1.406(10)
C12 C13 1.366(9)
C13 C14 1.426(10)
C13 H13 0.9500
C14 C15 1.347(11)
C14 H14 0.9500
C15 C16 1.432(10)
C15 H15 0.9500
C16 H16 0.9500
C21 C22 1.395(8)
C21 C26 1.433(9)
C22 C23 1.428(9)
C23 C24 1.361(9)
C23 H23 0.9500
C24 C25 1.439(9)
C24 C32 1.512(9)
C25 C26 1.343(9)
C25 C31 1.504(9)
C26 H26 0.9500
C31 C36 1.384(9)
C31 C32 1.406(9)
C32 C33 1.363(9)
C33 C34 1.422(10)
C33 H33 0.9500
C34 C35 1.371(9)
C34 H34 0.9500
C35 C36 1.386(10)
C35 H35 0.9500
C36 H36 0.9500
C41 C42 1.411(9)
C41 C46 1.422(8)
C42 C43 1.401(9)
C42 C47 1.511(9)
C43 C44 1.384(9)
C43 H43 0.9500
C44 C45 1.408(9)
C44 C48 1.525(9)
C45 C46 1.380(9)
C45 H45 0.9500
C46 C49 1.512(10)
C47 H47A 0.9800
C47 H47B 0.9800
C47 H47C 0.9800
C48 H48A 0.9800
C48 H48B 0.9800
C48 H48C 0.9800
C49 H49A 0.9800
C49 H49B 0.9800
C49 H49C 0.9800
C1L Cl3 1.676(12)
C1L Cl2 1.724(11)
C1L Cl1 1.751(12)
C1L H1L 1.0000

loop_
_geom_torsion_atom_site_label_1
_geom_torsion_atom_site_label_2
_geom_torsion_atom_site_label_3
_geom_torsion_atom_site_label_4
_geom_torsion
C21 O1 B1 C1 -2.1(10)
C21 O1 B1 C41 -178.6(6)
O1 B1 C1 C2 2.1(10)
C41 B1 C1 C2 178.1(7)
O1 B1 C1 C6 -178.1(6)
C41 B1 C1 C6 -2.1(11)
C6 C1 C2 C3 -0.2(10)
B1 C1 C2 C3 179.6(7)
C6 C1 C2 C22 179.3(7)
B1 C1 C2 C22 -1.0(9)
C1 C2 C3 C4 -1.0(10)
C22 C2 C3 C4 179.5(6)
C2 C3 C4 C5 1.1(10)
C2 C3 C4 C12 178.3(9)
C3 C4 C5 C6 0.1(11)
C12 C4 C5 C6 -178.4(7)
C3 C4 C5 C11 179.1(6)
C12 C4 C5 C11 0.6(5)
C4 C5 C6 C1 -1.3(11)
C11 C5 C6 C1 -179.4(10)
C2 C1 C6 C5 1.3(10)
B1 C1 C6 C5 -178.4(7)
C6 C5 C11 C16 -4(2)
C4 C5 C11 C16 177.6(11)
C6 C5 C11 C12 177.8(12)
C4 C5 C11 C12 -0.7(6)
C16 C11 C12 C13 0.8(11)
C5 C11 C12 C13 179.7(7)
C16 C11 C12 C4 -178.3(7)
C5 C11 C12 C4 0.6(5)
C3 C4 C12 C13 3(2)
C5 C4 C12 C13 -179.2(12)
C3 C4 C12 C11 -178.4(11)
C5 C4 C12 C11 -0.7(6)
C11 C12 C13 C14 -1.3(10)
C4 C12 C13 C14 176.9(10)
C12 C13 C14 C15 4.1(11)
C13 C14 C15 C16 -6.3(13)
C12 C11 C16 C15 -2.5(11)
C5 C11 C16 C15 179.6(10)
C14 C15 C16 C11 5.2(12)
B1 O1 C21 C22 0.9(10)
B1 O1 C21 C26 -179.7(7)
O1 C21 C22 C23 -179.8(6)
C26 C21 C22 C23 0.8(11)
O1 C21 C22 C2 0.4(10)
C26 C21 C22 C2 -179.0(7)
C1 C2 C22 C21 -0.2(10)
C3 C2 C22 C21 179.2(7)
C1 C2 C22 C23 180.0(7)
C3 C2 C22 C23 -0.6(10)
C21 C22 C23 C24 -2.4(9)
C2 C22 C23 C24 177.4(7)
C22 C23 C24 C25 2.6(10)
C22 C23 C24 C32 178.6(10)
C23 C24 C25 C26 -1.2(11)
C32 C24 C25 C26 -179.0(7)
C23 C24 C25 C31 178.0(6)
C32 C24 C25 C31 0.1(5)
C24 C25 C26 C21 -0.5(10)
C31 C25 C26 C21 -178.9(10)
O1 C21 C26 C25 -178.8(6)
C22 C21 C26 C25 0.6(11)
C26 C25 C31 C36 -1(2)
C24 C25 C31 C36 -179.6(11)
C26 C25 C31 C32 178.4(13)
C24 C25 C31 C32 -0.2(6)
C36 C31 C32 C33 -2.3(11)
C25 C31 C32 C33 178.0(7)
C36 C31 C32 C24 179.8(7)
C25 C31 C32 C24 0.1(5)
C23 C24 C32 C33 7(2)
C25 C24 C32 C33 -176.7(12)
C23 C24 C32 C31 -176.8(11)
C25 C24 C32 C31 -0.2(6)
C31 C32 C33 C34 1.3(11)
C24 C32 C33 C34 177.2(10)
C32 C33 C34 C35 0.4(11)
C33 C34 C35 C36 -1.1(11)
C32 C31 C36 C35 1.5(10)
C25 C31 C36 C35 -179.1(9)
C34 C35 C36 C31 0.1(11)
O1 B1 C41 C42 -112.9(7)
C1 B1 C41 C42 71.0(10)
O1 B1 C41 C46 66.6(9)
C1 B1 C41 C46 -109.5(8)
C46 C41 C42 C43 0.4(9)
B1 C41 C42 C43 179.9(6)
C46 C41 C42 C47 -176.8(6)
B1 C41 C42 C47 2.7(9)
C41 C42 C43 C44 -0.7(10)
C47 C42 C43 C44 176.6(6)
C42 C43 C44 C45 -1.5(9)
C42 C43 C44 C48 178.9(7)
C43 C44 C45 C46 4.0(9)
C48 C44 C45 C46 -176.3(6)
C44 C45 C46 C41 -4.3(9)
C44 C45 C46 C49 178.1(6)
C42 C41 C46 C45 2.0(9)
B1 C41 C46 C45 -177.5(6)
C42 C41 C46 C49 179.6(7)
B1 C41 C46 C49 0.2(9)
